data_7205143
loop_
_publ_author_name
'Gaeta, Carmine'
'Troisi, Francesco'
'Spagna, Riccardo'
'Camalli, Mercedes'
'Campi, Gaetano'
'Neri, Placido'

_publ_section_title
;
 Solid-state assembly of calixcyclitol derivatives
;
_journal_issue 2
_journal_name_full CrystEngComm
_journal_page_first 467
_journal_paper_doi 10.1039/c0ce00099j
_journal_volume 13
_journal_year 2011
_chemical_compound_source
;
;
_chemical_formula_moiety 'C53 H75 O7, C H3 O, 2(O H2),'
_chemical_formula_sum 'C54 H82 O10'
_chemical_formula_weight 887.16
_chemical_name_systematic ?
_space_group_IT_number 14
_symmetry_cell_setting monoclinic
_symmetry_Int_Tables_number 14
_symmetry_space_group_name_Hall '-P 2ybc'
_symmetry_space_group_name_H-M 'P 1 21/c 1'
_cell_angle_alpha 90.00
_cell_angle_beta 94.83(3)
_cell_angle_gamma 90.00
_cell_formula_units_Z 8
_cell_length_a 12.475(2)
_cell_length_b 19.304(3)
_cell_length_c 46.775(5)
_cell_measurement_radiation CuK\a
_cell_measurement_reflns_used 25
_cell_measurement_temperature 293
_cell_measurement_theta_max 30.00
_cell_measurement_theta_min 15.00
_cell_measurement_wavelength 1.54178
_cell_volume 11224(3)
_computing_cell_refinement ' MSC/AFC DiffractometerControl Software (MSC,1988)'
_computing_data_collection ' MSC/AFC DiffractometerControl Software (MSC,1988)'
_computing_data_reduction 'TEXSAN Process (MSC,1985)'
_computing_molecular_graphics
; SIR2008 (part of IL MILIONE structure determination and refinement package)
Burla, M.C., Caliandro, R., Camalli, M., Carrozzini, B.,
Cascarano, G.L., De Caro, L., Giacovazzo, C., Polidori, G.,
Siliqi, D., Spagna, R.:
J. Appl. Crystallogr. 40, 609-613 (2007)
;
_computing_publication_material
; SIR2008 (part of IL MILIONE structure determination and refinement package)
Burla, M.C., Caliandro, R., Camalli, M., Carrozzini, B.,
Cascarano, G.L., De Caro, L., Giacovazzo, C., Polidori, G.,
Siliqi, D., Spagna, R.:
J. Appl. Crystallogr. 40, 609-613 (2007)
;
_computing_structure_refinement
; SIR2008 (part of IL MILIONE structure determination and refinement package)
Burla, M.C., Caliandro, R., Camalli, M., Carrozzini, B.,
Cascarano, G.L., De Caro, L., Giacovazzo, C., Polidori, G.,
Siliqi, D., Spagna, R.:
J. Appl. Crystallogr. 40, 609-613 (2007)
;
_computing_structure_solution
; SIR2008 (part of IL MILIONE structure determination and refinement package)
Burla, M.C., Caliandro, R., Camalli, M., Carrozzini, B.,
Cascarano, G.L., De Caro, L., Giacovazzo, C., Polidori, G.,
Siliqi, D., Spagna, R.:
J. Appl. Crystallogr. 40, 609-613 (2007)
;
_diffrn_ambient_temperature 293
_diffrn_radiation_type CuK\a
_diffrn_radiation_wavelength 1.54178
_diffrn_reflns_av_R_equivalents 0.105
_diffrn_reflns_av_unetI/netI 4.529
_diffrn_reflns_limit_h_max 12
_diffrn_reflns_limit_h_min 0
_diffrn_reflns_limit_k_max 22
_diffrn_reflns_limit_k_min 0
_diffrn_reflns_limit_l_max 53
_diffrn_reflns_limit_l_min -53
_diffrn_reflns_number 12374
_diffrn_reflns_theta_full 62.14
_diffrn_reflns_theta_max 62.14
_diffrn_reflns_theta_min 2.97
_exptl_absorpt_coefficient_mu 0.566
_exptl_absorpt_correction_T_max 0.8930
_exptl_absorpt_correction_T_min 0.8200
_exptl_absorpt_correction_type psi-scan
_exptl_crystal_density_diffrn 1.050
_exptl_crystal_F_000 3856
_exptl_crystal_size_max 0.35
_exptl_crystal_size_mid 0.30
_exptl_crystal_size_min 0.20
_refine_diff_density_max 0.35
_refine_diff_density_min -0.32
_refine_diff_density_rms 0.04
_refine_ls_abs_structure_details
;
;
_refine_ls_extinction_method none
_refine_ls_goodness_of_fit_all 0.952
_refine_ls_goodness_of_fit_gt 0.952
_refine_ls_hydrogen_treatment constr
_refine_ls_matrix_type full
_refine_ls_number_constraints 0
_refine_ls_number_parameters 1123
_refine_ls_number_reflns 8135
_refine_ls_number_restraints 6
_refine_ls_R_factor_all 0.085
_refine_ls_R_factor_gt 0.085
_refine_ls_shift/su_max 0.043
_refine_ls_shift/su_mean 0.001
_refine_ls_structure_factor_coef F
_refine_ls_weighting_details ' w=1/(6.8077+0.3341*F+0.0084*F^2^)'
_refine_ls_weighting_scheme calc
_refine_ls_wR_factor_all 0.139
_refine_ls_wR_factor_gt 0.139
_reflns_d_resolution_high 0.874
_reflns_d_resolution_low 14.866
_reflns_limit_h_max 12
_reflns_limit_h_min 0
_reflns_limit_k_max 22
_reflns_limit_k_min 0
_reflns_limit_l_max 53
_reflns_limit_l_min -53
_reflns_number_gt 8135
_reflns_number_total 11904
_reflns_threshold_expression ' F >3.0 \s(F) '
_cod_data_source_file C0CE00099J.TXT
_cod_data_source_block 1
_cod_depositor_comments
;
The following automatic conversions were performed:
'_symmetry_cell_setting' value 'Monoclinic' changed to 'monoclinic'
according to '/home/saulius/struct/CIF-dictionaries/cif_core.dic'
dictionary named 'cif_core.dic' version 2.4.1 from
2010-06-29.

'_refine_ls_matrix_type' value 'Full' changed to 'full'
according to '/home/saulius/struct/CIF-dictionaries/cif_core.dic'
dictionary named 'cif_core.dic' version 2.4.1 from
2010-06-29.

'_atom_site_thermal_displace_type' value 'uani' changed to
'Uani' according to '/home/saulius/struct/CIF-dictionaries/cif_core.dic'
dictionary named 'cif_core.dic' version 2.4.1 from 2010-06-29 (122
times).

'_atom_site_thermal_displace_type' value 'uiso' changed to 'Uiso'
according to '/home/saulius/struct/CIF-dictionaries/cif_core.dic'
dictionary named 'cif_core.dic' version 2.4.1 from 2010-06-29 (162 times).

Automatic conversion script
Id: cif_fix_enum 1555 2011-01-17 13:19:09Z saulius 
;
_cod_original_sg_symbol_H-M 'P 21/c'
_cod_database_code 7205143

loop_
_symmetry_equiv_pos_site_id
_symmetry_equiv_pos_as_xyz
1 +x,+y,+z
2 -x,1/2+y,1/2-z
3 -x,-y,-z
4 +x,1/2-y,1/2+z

loop_
_atom_site_aniso_label
_atom_site_aniso_U_11
_atom_site_aniso_U_12
_atom_site_aniso_U_13
_atom_site_aniso_U_22
_atom_site_aniso_U_23
_atom_site_aniso_U_33
O1 0.117(3) -0.014(2) 0.018(2) 0.080(3) -0.001(2) 0.074(3)
O2 0.094(3) 0.004(2) 0.004(2) 0.092(3) -0.002(2) 0.070(2)
O3 0.124(3) -0.010(2) 0.008(2) 0.086(3) -0.003(2) 0.089(3)
O4 0.191(5) -0.075(4) 0.028(3) 0.130(4) -0.034(3) 0.105(3)
O5 0.157(4) -0.022(3) -0.005(3) 0.119(4) 0.016(3) 0.099(3)
O6 0.140(4) -0.004(3) 0.049(3) 0.081(3) 0.001(3) 0.161(4)
O7 0.089(3) 0.004(2) 0.014(2) 0.098(3) 0.000(2) 0.108(3)
O101 0.089(3) 0.006(2) 0.022(3) 0.112(3) -0.024(3) 0.128(3)
O102 0.081(3) 0.011(2) 0.006(2) 0.104(3) 0.004(2) 0.099(3)
O103 0.090(3) -0.011(3) 0.005(3) 0.115(4) -0.013(3) 0.124(3)
O104 0.112(3) -0.051(3) 0.003(3) 0.151(4) -0.017(3) 0.129(4)
O105 0.086(3) -0.010(3) 0.000(3) 0.154(4) 0.031(3) 0.146(4)
O106 0.146(4) 0.018(4) 0.060(4) 0.120(4) 0.005(4) 0.171(5)
O107 0.091(3) 0.001(2) 0.014(2) 0.110(3) 0.006(3) 0.110(3)
O202 0.35(2) -0.14(2) -0.08(1) 0.51(3) -0.07(2) 0.30(1)
O203 0.228(9) -0.032(7) -0.082(8) 0.212(9) 0.056(7) 0.249(9)
O302 0.28(1) -0.011(7) 0.01(1) 0.160(8) -0.07(1) 0.58(3)
C1 0.126(5) -0.018(3) 0.020(4) 0.068(4) -0.011(3) 0.065(4)
C2 0.068(4) 0.005(3) -0.004(4) 0.077(4) -0.002(3) 0.115(5)
C3 0.113(5) 0.016(4) -0.005(4) 0.101(5) 0.003(4) 0.084(4)
C4 0.097(4) -0.003(3) 0.008(4) 0.065(3) 0.000(3) 0.089(4)
C5 0.118(5) 0.006(3) 0.015(4) 0.053(3) 0.003(3) 0.094(5)
C6 0.089(4) -0.007(3) 0.012(3) 0.075(4) 0.000(3) 0.062(3)
C7 0.142(6) 0.003(4) -0.038(4) 0.087(5) 0.003(3) 0.084(4)
C8 0.28(1) -0.049(8) -0.056(8) 0.132(7) 0.000(5) 0.121(7)
C9 0.174(9) 0.05(1) 0.005(6) 0.32(2) 0.012(7) 0.076(5)
C10 0.206(9) 0.045(6) -0.041(6) 0.120(6) -0.011(5) 0.129(6)
C11 0.105(5) 0.000(4) 0.004(3) 0.085(4) 0.005(3) 0.083(4)
C12 0.073(3) 0.018(3) 0.008(3) 0.096(4) 0.004(3) 0.063(3)
C13 0.099(5) 0.002(4) 0.015(4) 0.097(5) 0.001(4) 0.111(5)
C14 0.107(5) 0.009(5) 0.029(4) 0.132(7) -0.006(5) 0.111(5)
C15 0.097(5) 0.002(4) 0.015(4) 0.104(5) -0.006(5) 0.124(6)
C16 0.088(4) -0.020(3) 0.025(4) 0.090(4) -0.020(4) 0.101(4)
C17 0.078(4) 0.004(3) 0.015(3) 0.079(4) -0.005(3) 0.090(4)
C18 0.123(6) -0.010(5) 0.029(5) 0.139(7) -0.019(5) 0.122(6)
C19 0.29(2) 0.09(1) 0.22(2) 0.19(1) 0.04(1) 0.32(2)
C20 0.39(2) -0.14(2) 0.25(2) 0.23(1) -0.06(1) 0.30(2)
C21 0.18(1) -0.02(1) 0.073(9) 0.50(3) -0.06(1) 0.15(1)
C22 0.082(4) -0.015(3) -0.001(4) 0.097(5) -0.014(4) 0.117(5)
C23 0.107(5) -0.025(3) 0.017(4) 0.079(4) -0.006(3) 0.074(4)
C24 0.122(6) -0.016(4) 0.033(4) 0.065(4) -0.009(3) 0.103(5)
C25 0.098(5) 0.004(3) 0.008(4) 0.068(4) -0.003(3) 0.091(4)
C26 0.087(4) 0.002(3) 0.013(4) 0.086(4) -0.000(3) 0.105(5)
C27 0.112(5) -0.017(3) 0.001(4) 0.066(4) 0.003(3) 0.081(4)
C28 0.098(5) -0.002(3) -0.001(4) 0.077(4) 0.003(3) 0.071(4)
C29 0.119(6) 0.012(4) 0.007(5) 0.108(5) -0.009(4) 0.116(6)
C30 0.26(1) 0.08(1) -0.022(8) 0.21(1) -0.078(8) 0.141(8)
C31 0.33(2) -0.073(9) -0.048(8) 0.135(8) 0.020(6) 0.121(7)
C32 0.18(1) 0.01(1) -0.023(7) 0.27(1) -0.034(8) 0.130(7)
C33 0.101(4) 0.002(4) 0.023(4) 0.096(5) -0.004(3) 0.096(4)
C34 0.077(4) -0.017(3) 0.003(3) 0.077(4) -0.008(3) 0.090(4)
C35 0.123(5) -0.014(4) 0.040(4) 0.096(4) -0.017(3) 0.086(4)
C36 0.104(5) -0.007(4) 0.039(4) 0.093(4) 0.003(4) 0.100(5)
C37 0.111(5) 0.002(4) 0.040(4) 0.084(5) -0.020(4) 0.126(5)
C38 0.078(4) 0.002(3) 0.011(3) 0.096(5) -0.004(4) 0.095(4)
C39 0.107(5) 0.000(3) 0.026(4) 0.072(4) -0.007(3) 0.096(4)
C40 0.130(6) 0.005(5) 0.031(5) 0.133(6) -0.005(5) 0.098(5)
C41 0.131(7) 0.007(6) 0.034(6) 0.139(7) -0.027(6) 0.180(9)
C42 0.197(9) -0.016(6) 0.076(7) 0.134(7) -0.051(6) 0.154(7)
C43 0.177(8) -0.002(6) 0.106(7) 0.128(7) 0.026(6) 0.192(9)
C44 0.090(4) -0.015(4) 0.023(4) 0.127(6) -0.053(4) 0.117(5)
C45 0.202(8) -0.005(5) 0.022(4) 0.082(5) 0.008(3) 0.066(4)
C46 0.178(8) -0.029(5) 0.041(5) 0.096(5) 0.027(4) 0.126(6)
C47 0.27(1) -0.013(8) 0.040(7) 0.133(8) 0.036(6) 0.126(7)
C48 0.105(5) 0.004(5) 0.009(4) 0.171(7) 0.006(4) 0.070(4)
C49 0.130(6) -0.025(4) -0.014(5) 0.097(5) 0.014(4) 0.110(5)
C50 0.147(7) -0.022(7) -0.032(5) 0.22(1) 0.026(6) 0.096(5)
C51 0.166(7) -0.042(5) -0.004(5) 0.131(7) -0.021(4) 0.090(5)
C52 0.24(1) -0.066(9) -0.093(8) 0.20(1) -0.041(8) 0.151(9)
C53 0.21(1) 0.01(2) -0.03(1) 0.40(3) 0.06(2) 0.22(1)
C101 0.095(5) -0.010(3) 0.002(4) 0.066(4) -0.021(3) 0.105(5)
C102 0.128(6) -0.025(4) 0.022(4) 0.085(4) -0.015(4) 0.095(5)
C103 0.093(5) -0.011(4) -0.012(4) 0.083(4) 0.007(4) 0.118(5)
C104 0.115(5) -0.004(4) 0.017(5) 0.082(4) -0.016(4) 0.128(6)
C105 0.098(5) 0.005(3) 0.011(4) 0.070(4) 0.001(4) 0.123(5)
C106 0.081(4) 0.009(3) 0.007(4) 0.070(4) -0.009(3) 0.110(5)
C107 0.103(6) -0.000(5) -0.009(5) 0.135(7) 0.000(5) 0.136(6)
C108 0.17(1) -0.017(9) -0.12(1) 0.19(1) -0.13(1) 0.45(2)
C109 0.137(9) 0.10(1) 0.03(1) 0.46(3) 0.02(2) 0.24(1)
C110 0.121(8) -0.01(1) -0.08(1) 0.38(2) 0.26(2) 0.40(2)
C111 0.126(5) 0.004(4) 0.003(4) 0.084(4) 0.003(4) 0.099(5)
C112 0.126(5) 0.008(4) 0.017(4) 0.066(4) 0.018(3) 0.078(4)
C113 0.118(5) 0.010(4) 0.005(4) 0.085(4) 0.018(4) 0.101(5)
C114 0.095(5) 0.002(4) 0.019(4) 0.096(5) 0.008(4) 0.109(5)
C115 0.095(5) 0.023(4) 0.025(4) 0.116(6) 0.017(4) 0.108(5)
C116 0.090(4) 0.023(4) 0.003(3) 0.093(5) -0.001(3) 0.081(4)
C117 0.070(4) 0.014(3) 0.007(3) 0.087(4) 0.015(3) 0.079(4)
C118 0.102(5) 0.012(5) 0.019(5) 0.125(6) 0.002(5) 0.143(6)
C119 0.084(6) -0.022(7) 0.038(7) 0.27(1) -0.08(1) 0.26(1)
C120 0.23(1) 0.038(9) 0.19(1) 0.152(9) 0.11(1) 0.39(2)
C121 0.132(7) -0.016(7) 0.084(8) 0.19(1) -0.055(9) 0.24(1)
C122 0.113(5) 0.022(4) 0.005(4) 0.102(5) -0.015(4) 0.099(5)
C123 0.079(4) 0.003(3) 0.010(3) 0.074(4) -0.010(3) 0.094(4)
C124 0.088(4) -0.008(3) 0.010(3) 0.078(4) 0.006(3) 0.105(5)
C125 0.088(4) -0.012(4) 0.013(4) 0.102(5) 0.028(4) 0.104(5)
C126 0.127(6) -0.009(4) -0.014(5) 0.076(4) -0.001(4) 0.108(5)
C127 0.089(5) -0.008(3) 0.009(4) 0.079(4) -0.002(3) 0.094(4)
C128 0.087(5) 0.005(4) 0.013(4) 0.095(5) -0.026(4) 0.118(6)
C129 0.095(5) -0.029(5) -0.031(5) 0.140(7) 0.042(6) 0.154(7)
C130 0.17(1) -0.11(2) -0.072(9) 0.57(3) 0.16(2) 0.17(1)
C131 0.125(9) 0.062(7) -0.07(1) 0.13(1) -0.05(2) 0.71(4)
C132 0.098(6) -0.050(7) -0.030(6) 0.22(1) 0.055(9) 0.22(1)
C133 0.135(6) -0.017(4) 0.044(4) 0.092(4) -0.023(4) 0.105(5)
C134 0.103(5) -0.014(4) 0.002(4) 0.088(4) 0.005(3) 0.086(4)
C135 0.097(5) -0.019(4) 0.018(4) 0.110(5) 0.002(4) 0.100(4)
C136 0.086(4) -0.003(4) 0.006(4) 0.118(5) 0.012(4) 0.105(5)
C137 0.117(5) -0.012(5) 0.039(4) 0.106(5) -0.004(4) 0.114(5)
C138 0.098(4) -0.008(4) 0.013(3) 0.096(5) 0.002(3) 0.089(4)
C139 0.100(4) -0.014(3) 0.005(3) 0.096(5) -0.015(3) 0.084(4)
C140 0.093(5) -0.011(4) 0.028(4) 0.135(6) 0.017(5) 0.113(5)
C141 0.145(7) 0.003(6) 0.052(5) 0.169(8) 0.026(6) 0.122(6)
C142 0.169(8) -0.040(6) 0.055(7) 0.109(6) 0.019(6) 0.21(1)
C143 0.153(8) 0.003(6) 0.017(6) 0.181(9) 0.077(7) 0.139(7)
C144 0.136(6) -0.029(4) 0.020(4) 0.109(5) -0.001(4) 0.093(4)
C145 0.130(7) 0.031(6) 0.017(6) 0.156(8) -0.069(7) 0.180(8)
C146 0.18(1) 0.09(1) -0.00(1) 0.24(2) -0.18(2) 0.42(2)
C148 0.066(5) -0.013(5) 0.053(6) 0.20(1) -0.009(8) 0.23(1)
C149 0.23(1) 0.08(1) -0.06(1) 0.23(1) -0.054(9) 0.17(1)
C150 0.29(2) 0.52(4) -0.26(2) 1.34(9) -0.56(5) 0.42(3)
C151 0.107(6) -0.021(6) -0.036(7) 0.143(8) -0.026(8) 0.26(1)
C202 0.118(5) -0.001(4) -0.025(4) 0.098(5) -0.010(4) 0.120(5)
C203 0.17(1) 0.046(9) -0.07(1) 0.19(1) -0.04(1) 0.28(2)

loop_
_atom_site_label
_atom_site_fract_x
_atom_site_fract_y
_atom_site_fract_z
_atom_site_occupancy
_atom_site_U_iso_or_equiv
_atom_site_thermal_displace_type
_atom_site_type_symbol
_atom_site_symmetry_multiplicity
_atom_site_refinement_flags
O1 0.7711(3) 0.1191(2) 0.3405(1) 1.000 0.090(2) Uani o 4 .
O2 0.5727(3) 0.0247(2) 0.3450(1) 1.000 0.085(1) Uani o 4 .
O3 0.6218(4) -0.1287(2) 0.3229(1) 1.000 0.100(2) Uani o 4 .
O4 0.8865(5) -0.1268(3) 0.2779(1) 1.000 0.141(3) Uani o 4 .
O5 0.9558(5) -0.0119(3) 0.2667(1) 1.000 0.126(2) Uani o 4 .
O6 1.0041(4) 0.0845(2) 0.3013(1) 1.000 0.125(2) Uani o 4 .
O7 0.9810(3) -0.0641(2) 0.3490(1) 1.000 0.098(2) Uani o 4 .
O101 0.9753(4) -0.6264(2) 0.3736(1) 1.000 0.109(2) Uani o 4 .
O102 0.9042(3) -0.5623(2) 0.4315(1) 1.000 0.094(2) Uani o 4 .
O103 0.9557(4) -0.4076(3) 0.4313(1) 1.000 0.110(2) Uani o 4 .
O104 1.1292(4) -0.3206(3) 0.3712(1) 1.000 0.131(2) Uani o 4 .
O105 1.2230(4) -0.4149(3) 0.3466(1) 1.000 0.129(2) Uani o 4 .
O106 1.1450(5) -0.5190(3) 0.3222(1) 1.000 0.143(3) Uani o 4 .
O107 0.9064(3) -0.4155(2) 0.3347(1) 1.000 0.103(2) Uani o 4 .
O202 1.165(1) -0.150(1) 0.3961(3) 1.000 0.39(1) Uani o 4 .
O203 0.7695(9) -0.3481(5) 0.2974(2) 1.000 0.235(5) Uani o 4 .
O301 0.806(2) -0.122(1) 0.2166(6) 1.000 0.54(2) Uiso o 4 .
O302 0.826(1) -0.2539(5) 0.2537(4) 1.000 0.34(1) Uani o 4 .
O303 0.217(2) 0.159(1) 0.3272(7) 1.000 0.54(1) Uiso o 4 .
O304 1.153(3) 0.197(2) 0.2924(8) 1.000 0.65(2) Uiso o 4 .
C1 0.7936(6) 0.1082(3) 0.3700(1) 1.000 0.085(2) Uani c 4 .
C2 0.8912(5) 0.0830(3) 0.3815(1) 1.000 0.087(3) Uani c 4 .
C3 0.9141(6) 0.0816(3) 0.4107(1) 1.000 0.100(3) Uani c 4 .
C4 0.8400(5) 0.1043(3) 0.4290(1) 1.000 0.084(2) Uani c 4 .
C5 0.7384(6) 0.1262(3) 0.4174(1) 1.000 0.088(3) Uani c 4 .
C6 0.7152(5) 0.1286(3) 0.3879(1) 1.000 0.075(2) Uani c 4 .
C7 0.8768(7) 0.1157(3) 0.4614(1) 1.000 0.107(3) Uani c 4 .
C8 0.942(1) 0.1825(5) 0.4642(2) 1.000 0.183(6) Uani c 4 .
C9 0.7819(9) 0.1177(7) 0.4788(2) 1.000 0.192(6) Uani c 4 .
C10 0.9527(8) 0.0568(4) 0.4723(2) 1.000 0.155(4) Uani c 4 .
C11 0.5999(5) 0.1488(3) 0.3769(1) 1.000 0.091(2) Uani c 4 .
C12 0.5213(4) 0.0935(3) 0.3837(1) 1.000 0.077(2) Uani c 4 .
C13 0.4643(5) 0.1003(4) 0.4077(2) 1.000 0.102(3) Uani c 4 .
C14 0.4039(6) 0.0457(5) 0.4169(2) 1.000 0.115(3) Uani c 4 .
C15 0.4037(6) -0.0169(4) 0.4025(2) 1.000 0.108(3) Uani c 4 .
C16 0.4588(5) -0.0237(3) 0.3783(1) 1.000 0.092(3) Uani c 4 .
C17 0.5165(5) 0.0305(3) 0.3690(1) 1.000 0.082(2) Uani c 4 .
C18 0.3414(7) 0.0522(5) 0.4443(2) 1.000 0.127(4) Uani c 4 .
C19 0.281(1) 0.1216(7) 0.4438(3) 1.000 0.257(9) Uani c 4 .
C20 0.264(1) -0.0036(7) 0.4478(3) 1.000 0.29(1) Uani c 4 .
C21 0.421(1) 0.060(1) 0.4695(3) 1.000 0.27(1) Uani c 4 .
C22 0.4735(5) -0.0957(3) 0.3645(1) 1.000 0.099(3) Uani c 4 .
C23 0.5875(5) -0.1215(3) 0.3719(1) 1.000 0.086(2) Uani c 4 .
C24 0.6253(6) -0.1274(3) 0.4007(1) 1.000 0.095(3) Uani c 4 .
C25 0.7315(6) -0.1436(3) 0.4085(1) 1.000 0.086(2) Uani c 4 .
C26 0.8006(5) -0.1539(3) 0.3871(1) 1.000 0.092(3) Uani c 4 .
C27 0.7643(6) -0.1478(3) 0.3586(1) 1.000 0.087(3) Uani c 4 .
C28 0.6582(5) -0.1329(3) 0.3511(1) 1.000 0.082(2) Uani c 4 .
C29 0.7692(7) -0.1492(4) 0.4406(2) 1.000 0.115(3) Uani c 4 .
C30 0.729(1) -0.0890(6) 0.4578(2) 1.000 0.207(6) Uani c 4 .
C31 0.733(1) -0.2173(5) 0.4530(2) 1.000 0.198(6) Uani c 4 .
C32 0.8911(9) -0.1467(7) 0.4457(2) 1.000 0.196(7) Uani c 4 .
C33 0.8418(5) -0.1553(3) 0.3360(1) 1.000 0.097(3) Uani c 4 .
C34 0.9007(4) -0.0907(3) 0.3272(1) 1.000 0.081(2) Uani c 4 .
C35 0.9588(6) -0.1037(3) 0.3009(1) 1.000 0.100(3) Uani c 4 .
C36 1.0209(5) -0.0394(3) 0.2907(1) 1.000 0.097(3) Uani c 4 .
C37 1.0317(6) 0.0187(3) 0.3155(2) 1.000 0.105(3) Uani c 4 .
C38 0.9554(5) 0.0061(3) 0.3378(1) 1.000 0.089(2) Uani c 4 .
C39 0.8466(5) -0.0188(3) 0.3269(1) 1.000 0.091(2) Uani c 4 .
C40 1.1334(7) -0.0576(4) 0.2813(2) 1.000 0.119(3) Uani c 4 .
C41 1.2071(7) -0.0834(5) 0.3066(2) 1.000 0.149(4) Uani c 4 .
C42 1.1208(8) -0.1133(5) 0.2577(2) 1.000 0.158(5) Uani c 4 .
C43 1.1846(8) 0.0071(5) 0.2681(2) 1.000 0.161(5) Uani c 4 .
C44 0.9769(5) 0.0617(4) 0.3614(2) 1.000 0.111(3) Uani c 4 .
C45 0.8008(7) 0.1858(3) 0.3310(1) 1.000 0.116(3) Uani c 4 .
C46 0.7659(7) 0.1919(4) 0.2999(2) 1.000 0.132(4) Uani c 4 .
C47 0.800(1) 0.2589(5) 0.2872(2) 1.000 0.176(6) Uani c 4 .
C48 0.5118(6) 0.0439(5) 0.3190(1) 1.000 0.115(3) Uani c 4 .
C49 0.5772(6) 0.0335(4) 0.2942(2) 1.000 0.114(3) Uani c 4 .
C50 0.5152(7) 0.0555(6) 0.2659(2) 1.000 0.158(5) Uani c 4 .
C51 0.5729(7) -0.1888(4) 0.3100(2) 1.000 0.130(4) Uani c 4 .
C52 0.538(1) -0.1736(6) 0.2802(2) 1.000 0.201(6) Uani c 4 D
C53 0.483(1) -0.2351(6) 0.2660(3) 1.000 0.28(1) Uani c 4 D
C101 0.8656(5) -0.6185(3) 0.3654(1) 1.000 0.089(3) Uani c 4 .
C102 0.8317(7) -0.5785(3) 0.3414(2) 1.000 0.102(3) Uani c 4 .
C103 0.7250(6) -0.5733(3) 0.3325(2) 1.000 0.099(3) Uani c 4 .
C104 0.6480(6) -0.6080(4) 0.3472(2) 1.000 0.108(3) Uani c 4 .
C105 0.6810(6) -0.6464(3) 0.3711(2) 1.000 0.097(3) Uani c 4 .
C106 0.7896(5) -0.6518(3) 0.3807(1) 1.000 0.087(2) Uani c 4 .
C107 0.5295(6) -0.6111(5) 0.3337(2) 1.000 0.126(4) Uani c 4 .
C108 0.511(1) -0.6824(7) 0.3203(4) 1.000 0.28(1) Uani c 4 .
C109 0.454(1) -0.607(1) 0.3569(3) 1.000 0.28(1) Uani c 4 .
C110 0.5047(9) -0.5579(9) 0.3107(4) 1.000 0.31(1) Uani c 4 .
C111 0.8207(6) -0.6873(3) 0.4083(1) 1.000 0.103(3) Uani c 4 .
C112 0.7717(6) -0.6500(3) 0.4334(1) 1.000 0.090(3) Uani c 4 .
C113 0.6798(6) -0.6739(4) 0.4445(1) 1.000 0.102(3) Uani c 4 .
C114 0.6256(5) -0.6337(4) 0.4634(2) 1.000 0.099(3) Uani c 4 .
C115 0.6678(6) -0.5690(4) 0.4709(2) 1.000 0.105(3) Uani c 4 .
C116 0.7601(5) -0.5444(3) 0.4604(1) 1.000 0.088(2) Uani c 4 .
C117 0.8121(5) -0.5864(3) 0.4421(1) 1.000 0.079(2) Uani c 4 .
C118 0.5226(6) -0.6629(4) 0.4756(2) 1.000 0.123(4) Uani c 4 .
C119 0.4418(7) -0.6829(7) 0.4519(3) 1.000 0.204(7) Uani c 4 .
C120 0.548(1) -0.7273(6) 0.4924(3) 1.000 0.247(9) Uani c 4 .
C121 0.4697(8) -0.6117(6) 0.4936(3) 1.000 0.181(6) Uani c 4 .
C122 0.7981(6) -0.4697(4) 0.4652(1) 1.000 0.104(3) Uani c 4 .
C123 0.7704(5) -0.4266(3) 0.4388(1) 1.000 0.082(2) Uani c 4 .
C124 0.6620(5) -0.4182(3) 0.4293(1) 1.000 0.090(3) Uani c 4 .
C125 0.6313(5) -0.3850(4) 0.4038(1) 1.000 0.098(3) Uani c 4 .
C126 0.7114(7) -0.3618(3) 0.3870(2) 1.000 0.105(3) Uani c 4 .
C127 0.8182(5) -0.3695(3) 0.3959(1) 1.000 0.087(3) Uani c 4 .
C128 0.8478(6) -0.4014(4) 0.4216(2) 1.000 0.100(3) Uani c 4 .
C129 0.5149(6) -0.3689(5) 0.3952(2) 1.000 0.132(4) Uani c 4 .
C130 0.494(1) -0.361(1) 0.3641(3) 1.000 0.31(1) Uani c 4 .
C131 0.4800(9) -0.3009(6) 0.4074(5) 1.000 0.33(2) Uani c 4 .
C132 0.4414(7) -0.4246(6) 0.4054(2) 1.000 0.183(6) Uani c 4 .
C133 0.9034(6) -0.3403(4) 0.3778(1) 1.000 0.109(3) Uani c 4 .
C134 0.9691(5) -0.3877(3) 0.3603(1) 1.000 0.093(3) Uani c 4 .
C135 1.0598(5) -0.3497(4) 0.3486(1) 1.000 0.102(3) Uani c 4 .
C136 1.1283(5) -0.3943(4) 0.3291(1) 1.000 0.103(3) Uani c 4 .
C137 1.0684(6) -0.4631(4) 0.3194(2) 1.000 0.111(3) Uani c 4 .
C138 0.9766(5) -0.4782(3) 0.3379(1) 1.000 0.094(3) Uani c 4 .
C139 0.9961(5) -0.4629(3) 0.3693(1) 1.000 0.094(3) Uani c 4 .
C140 1.1602(6) -0.3515(4) 0.3022(2) 1.000 0.113(3) Uani c 4 .
C141 1.2362(7) -0.3984(5) 0.2855(2) 1.000 0.143(4) Uani c 4 .
C142 1.2264(8) -0.2879(4) 0.3116(2) 1.000 0.162(5) Uani c 4 .
C143 1.0631(8) -0.3302(5) 0.2828(2) 1.000 0.157(5) Uani c 4 .
C144 0.9159(6) -0.5435(4) 0.3247(1) 1.000 0.112(3) Uani c 4 .
C145 1.0219(7) -0.6881(5) 0.3633(2) 1.000 0.155(5) Uani c 4 D
C146 1.1359(8) -0.6916(8) 0.3763(4) 1.000 0.28(1) Uani c 4 D
C147 1.170(4) -0.7661(9) 0.376(1) 1.000 0.73(4) Uiso c 4 D
C148 1.0001(6) -0.5828(6) 0.4495(2) 1.000 0.162(5) Uani c 4 D
C149 1.0935(6) -0.5535(6) 0.4353(2) 1.000 0.214(7) Uani c 4 D
C150 1.192(2) -0.578(2) 0.4527(4) 1.000 0.70(3) Uani c 4 D
C151 0.9898(7) -0.3528(5) 0.4509(3) 1.000 0.173(5) Uani c 4 .
C152 1.100(1) -0.3677(9) 0.4657(4) 1.000 0.263(7) Uiso c 4 D
C153 1.185(2) -0.336(2) 0.4491(7) 1.000 0.52(2) Uiso c 4 D
C202 1.1035(6) -0.1765(4) 0.3750(2) 1.000 0.114(3) Uani c 4 .
C203 0.683(1) -0.3859(7) 0.2956(3) 1.000 0.217(8) Uani c 4 .
H1 0.6848 0.1395 0.4299 1.000 0.114 Uiso h 4 .
H2 0.9827 0.0647 0.4186 1.000 0.130 Uiso h 4 .
H3 0.8948 0.2209 0.4669 1.000 0.238 Uiso h 4 .
H4 0.9941 0.1791 0.4804 1.000 0.238 Uiso h 4 .
H5 0.9775 0.1896 0.4470 1.000 0.238 Uiso h 4 .
H6 0.7658 0.0718 0.4852 1.000 0.249 Uiso h 4 .
H7 0.7981 0.1470 0.4952 1.000 0.249 Uiso h 4 .
H8 0.7209 0.1357 0.4673 1.000 0.249 Uiso h 4 .
H9 1.0256 0.0695 0.4697 1.000 0.201 Uiso h 4 .
H10 0.9456 0.0491 0.4923 1.000 0.201 Uiso h 4 .
H11 0.9345 0.0153 0.4617 1.000 0.201 Uiso h 4 .
H12 0.5812 0.1913 0.3858 1.000 0.118 Uiso h 4 .
H13 0.5967 0.1549 0.3564 1.000 0.118 Uiso h 4 .
H14 0.4667 0.1433 0.4180 1.000 0.132 Uiso h 4 .
H15 0.3652 -0.0557 0.4093 1.000 0.141 Uiso h 4 .
H16 0.2103 0.1153 0.4343 1.000 0.334 Uiso h 4 .
H17 0.2750 0.1373 0.4630 1.000 0.334 Uiso h 4 .
H18 0.3193 0.1553 0.4335 1.000 0.334 Uiso h 4 .
H19 0.2984 -0.0411 0.4585 1.000 0.380 Uiso h 4 .
H20 0.2057 0.0139 0.4578 1.000 0.380 Uiso h 4 .
H21 0.2371 -0.0200 0.4292 1.000 0.380 Uiso h 4 .
H22 0.4363 0.1082 0.4727 1.000 0.354 Uiso h 4 .
H23 0.3919 0.0406 0.4861 1.000 0.354 Uiso h 4 .
H24 0.4860 0.0362 0.4659 1.000 0.354 Uiso h 4 .
H25 0.4236 -0.1278 0.3717 1.000 0.129 Uiso h 4 .
H26 0.4604 -0.0918 0.3440 1.000 0.129 Uiso h 4 .
H27 0.5768 -0.1202 0.4153 1.000 0.124 Uiso h 4 .
H28 0.8746 -0.1653 0.3923 1.000 0.120 Uiso h 4 .
H29 0.6605 -0.1006 0.4644 1.000 0.269 Uiso h 4 .
H30 0.7796 -0.0799 0.4740 1.000 0.269 Uiso h 4 .
H31 0.7214 -0.0485 0.4458 1.000 0.269 Uiso h 4 .
H32 0.7869 -0.2520 0.4511 1.000 0.257 Uiso h 4 .
H33 0.7222 -0.2110 0.4730 1.000 0.257 Uiso h 4 .
H34 0.6666 -0.2318 0.4428 1.000 0.257 Uiso h 4 .
H35 0.9141 -0.0995 0.4484 1.000 0.254 Uiso h 4 .
H36 0.9137 -0.1731 0.4625 1.000 0.254 Uiso h 4 .
H37 0.9224 -0.1658 0.4293 1.000 0.254 Uiso h 4 .
H38 0.8960 -0.1875 0.3433 1.000 0.126 Uiso h 4 .
H39 0.8031 -0.1741 0.3191 1.000 0.126 Uiso h 4 .
H40 1.0109 -0.1389 0.3065 1.000 0.130 Uiso h 4 .
H41 1.1030 0.0182 0.3250 1.000 0.137 Uiso h 4 .
H42 0.8209 -0.0019 0.3082 1.000 0.118 Uiso h 4 .
H43 0.7917 -0.0134 0.3399 1.000 0.118 Uiso h 4 .
H44 1.2006 -0.1328 0.3081 1.000 0.194 Uiso h 4 .
H45 1.2802 -0.0716 0.3037 1.000 0.194 Uiso h 4 .
H46 1.1870 -0.0621 0.3239 1.000 0.194 Uiso h 4 .
H47 1.1112 -0.0914 0.2392 1.000 0.206 Uiso h 4 .
H48 1.1844 -0.1415 0.2587 1.000 0.206 Uiso h 4 .
H49 1.0592 -0.1415 0.2605 1.000 0.206 Uiso h 4 .
H50 1.2253 0.0324 0.2830 1.000 0.209 Uiso h 4 .
H51 1.2315 -0.0076 0.2540 1.000 0.209 Uiso h 4 .
H52 1.1289 0.0362 0.2593 1.000 0.209 Uiso h 4 .
H53 0.9936 0.1033 0.3514 1.000 0.144 Uiso h 4 .
H54 1.0388 0.0466 0.3733 1.000 0.144 Uiso h 4 .
H55 0.7658 0.2208 0.3415 1.000 0.151 Uiso h 4 .
H56 0.8774 0.1912 0.3340 1.000 0.151 Uiso h 4 .
H57 0.7973 0.1544 0.2899 1.000 0.171 Uiso h 4 .
H58 0.6889 0.1888 0.2973 1.000 0.171 Uiso h 4 .
H59 0.8696 0.2534 0.2802 1.000 0.228 Uiso h 4 .
H60 0.7489 0.2718 0.2716 1.000 0.228 Uiso h 4 .
H61 0.8032 0.2942 0.3017 1.000 0.228 Uiso h 4 .
H62 0.4483 0.0157 0.3165 1.000 0.150 Uiso h 4 .
H63 0.4920 0.0919 0.3200 1.000 0.150 Uiso h 4 .
H64 0.6416 0.0607 0.2971 1.000 0.148 Uiso h 4 .
H65 0.5954 -0.0147 0.2930 1.000 0.148 Uiso h 4 .
H66 0.5289 0.1035 0.2623 1.000 0.205 Uiso h 4 .
H67 0.5385 0.0281 0.2505 1.000 0.205 Uiso h 4 .
H68 0.4395 0.0488 0.2673 1.000 0.205 Uiso h 4 .
H69 0.6258 -0.2249 0.3104 1.000 0.169 Uiso h 4 .
H70 0.5131 -0.2033 0.3201 1.000 0.169 Uiso h 4 .
H71 0.4882 -0.1358 0.2798 1.000 0.261 Uiso h 4 .
H72 0.5990 -0.1610 0.2699 1.000 0.261 Uiso h 4 .
H73 0.4077 -0.2337 0.2686 1.000 0.363 Uiso h 4 .
H74 0.4929 -0.2339 0.2458 1.000 0.363 Uiso h 4 .
H75 0.5138 -0.2768 0.2743 1.000 0.363 Uiso h 4 .
H76 0.7026 -0.5455 0.3161 1.000 0.129 Uiso h 4 .
H77 0.6283 -0.6700 0.3813 1.000 0.126 Uiso h 4 .
H78 0.4856 -0.7135 0.3343 1.000 0.362 Uiso h 4 .
H79 0.4582 -0.6790 0.3043 1.000 0.362 Uiso h 4 .
H80 0.5773 -0.6997 0.3141 1.000 0.362 Uiso h 4 .
H81 0.4371 -0.5596 0.3603 1.000 0.360 Uiso h 4 .
H82 0.3894 -0.6320 0.3510 1.000 0.360 Uiso h 4 .
H83 0.4879 -0.6271 0.3742 1.000 0.360 Uiso h 4 .
H84 0.5193 -0.5769 0.2925 1.000 0.402 Uiso h 4 .
H85 0.4301 -0.5453 0.3102 1.000 0.402 Uiso h 4 .
H86 0.5488 -0.5177 0.3147 1.000 0.402 Uiso h 4 .
H87 0.7947 -0.7342 0.4072 1.000 0.134 Uiso h 4 .
H88 0.8976 -0.6872 0.4117 1.000 0.134 Uiso h 4 .
H89 0.6524 -0.7189 0.4390 1.000 0.132 Uiso h 4 .
H90 0.6314 -0.5406 0.4839 1.000 0.137 Uiso h 4 .
H91 0.4527 -0.7303 0.4466 1.000 0.266 Uiso h 4 .
H92 0.3707 -0.6775 0.4579 1.000 0.266 Uiso h 4 .
H93 0.4504 -0.6536 0.4356 1.000 0.266 Uiso h 4 .
H94 0.5677 -0.7154 0.5120 1.000 0.321 Uiso h 4 .
H95 0.4863 -0.7570 0.4912 1.000 0.321 Uiso h 4 .
H96 0.6074 -0.7506 0.4847 1.000 0.321 Uiso h 4 .
H97 0.4181 -0.5852 0.4817 1.000 0.235 Uiso h 4 .
H98 0.4337 -0.6357 0.5080 1.000 0.235 Uiso h 4 .
H99 0.5231 -0.5811 0.5025 1.000 0.235 Uiso h 4 .
H100 0.7635 -0.4503 0.4809 1.000 0.136 Uiso h 4 .
H101 0.8747 -0.4694 0.4695 1.000 0.136 Uiso h 4 .
H102 0.6913 -0.3401 0.3689 1.000 0.137 Uiso h 4 .
H103 0.6078 -0.4358 0.4408 1.000 0.117 Uiso h 4 .
H105 0.4919 -0.2639 0.3943 1.000 0.428 Uiso h 4 .
H106 0.4048 -0.3032 0.4103 1.000 0.428 Uiso h 4 .
H107 0.5211 -0.2926 0.4253 1.000 0.428 Uiso h 4 .
H108 0.4213 -0.4131 0.4242 1.000 0.238 Uiso h 4 .
H109 0.3780 -0.4275 0.3924 1.000 0.238 Uiso h 4 .
H110 0.4783 -0.4683 0.4062 1.000 0.238 Uiso h 4 .
H111 0.8656 -0.3099 0.3642 1.000 0.141 Uiso h 4 .
H112 0.9529 -0.3141 0.3904 1.000 0.141 Uiso h 4 .
H113 1.0685 -0.4704 0.3774 1.000 0.122 Uiso h 4 .
H114 0.9465 -0.4842 0.3813 1.000 0.122 Uiso h 4 .
H115 1.0387 -0.4584 0.2999 1.000 0.144 Uiso h 4 .
H116 1.0260 -0.3141 0.3367 1.000 0.132 Uiso h 4 .
H117 1.1941 -0.4256 0.2715 1.000 0.186 Uiso h 4 .
H118 1.2850 -0.3697 0.2761 1.000 0.186 Uiso h 4 .
H119 1.2759 -0.4287 0.2988 1.000 0.186 Uiso h 4 .
H120 1.3014 -0.2998 0.3132 1.000 0.210 Uiso h 4 .
H121 1.2137 -0.2518 0.2976 1.000 0.210 Uiso h 4 .
H122 1.2062 -0.2723 0.3299 1.000 0.210 Uiso h 4 .
H123 1.0384 -0.2858 0.2888 1.000 0.205 Uiso h 4 .
H124 1.0825 -0.3271 0.2634 1.000 0.205 Uiso h 4 .
H125 1.0069 -0.3638 0.2840 1.000 0.205 Uiso h 4 .
H126 0.9701 -0.5778 0.3222 1.000 0.146 Uiso h 4 .
H127 0.8819 -0.5303 0.3063 1.000 0.146 Uiso h 4 .
H128 0.9824 -0.7278 0.3690 1.000 0.202 Uiso h 4 .
H129 1.0210 -0.6866 0.3428 1.000 0.202 Uiso h 4 .
H130 0.9982 -0.5628 0.4682 1.000 0.211 Uiso h 4 .
H131 1.0054 -0.6323 0.4511 1.000 0.211 Uiso h 4 .
H132 1.0925 -0.5705 0.4160 1.000 0.278 Uiso h 4 .
H133 1.0919 -0.5038 0.4352 1.000 0.278 Uiso h 4 .
H134 1.2136 -0.6224 0.4454 1.000 0.908 Uiso h 4 .
H135 1.2498 -0.5458 0.4516 1.000 0.908 Uiso h 4 .
H136 1.1763 -0.5838 0.4723 1.000 0.908 Uiso h 4 .
H137 0.9929 -0.3103 0.4403 1.000 0.225 Uiso h 4 .
H138 0.9385 -0.3487 0.4650 1.000 0.225 Uiso h 4 .
H139 1.1038 -0.3473 0.4844 1.000 0.342 Uiso h 4 .
H140 1.1105 -0.4169 0.4673 1.000 0.342 Uiso h 4 .
H141 1.1989 -0.2888 0.4554 1.000 0.671 Uiso h 4 .
H142 1.2491 -0.3625 0.4521 1.000 0.671 Uiso h 4 .
H143 1.1600 -0.3353 0.4291 1.000 0.671 Uiso h 4 .
H144 1.1441 -0.1826 0.3586 1.000 0.148 Uiso h 4 .
H145 1.0763 -0.2205 0.3806 1.000 0.148 Uiso h 4 .
H146 1.0448 -0.1453 0.3701 1.000 0.148 Uiso h 4 .
H147 0.6932 -0.4251 0.2835 1.000 0.282 Uiso h 4 .
H148 0.6696 -0.4017 0.3144 1.000 0.282 Uiso h 4 .
H149 0.6238 -0.3588 0.2875 1.000 0.282 Uiso h 4 .
H150 0.4751 -0.4052 0.3554 1.000 0.397 Uiso h 4 .
H151 0.4354 -0.3294 0.3602 1.000 0.397 Uiso h 4 .
H152 0.5572 -0.3437 0.3563 1.000 0.397 Uiso h 4 .
H153 1.1808 -0.6616 0.3661 1.000 0.369 Uiso h 4 .
H154 1.1391 -0.6781 0.3961 1.000 0.369 Uiso h 4 .
H156 1.2018 -0.7723 0.3583 1.000 0.950 Uiso h 4 .
H157 1.2223 -0.7767 0.3918 1.000 0.950 Uiso h 4 .
H158 1.1091 -0.7963 0.3767 1.000 0.950 Uiso h 4 .

loop_
_atom_type_symbol
_atom_type_number_in_cell
_atom_type_description
_atom_type_scat_dispersion_real
_atom_type_scat_dispersion_imag
_atom_type_scat_source
'H ' 656 'hydrogen ' 0.0000 0.0000 ' Int. Tab. C, 4.2.6.8, 6.1.1.4'
'C ' 432 'carbon ' 0.0181 0.0091 ' Int. Tab. C, 4.2.6.8, 6.1.1.4'
'O ' 80 'oxygen ' 0.0492 0.0322 ' Int. Tab. C, 4.2.6.8, 6.1.1.4'

loop_
_geom_angle_atom_site_label_1
_geom_angle_atom_site_label_2
_geom_angle_atom_site_label_3
_geom_angle
_geom_angle_site_symmetry_1
_geom_angle_site_symmetry_2
_geom_angle_site_symmetry_3
_geom_angle_publ_flag
C45 O1 C1 114.0(5) . . . yes
C48 O2 C17 113.7(5) . . . yes
C28 O3 C51 117.4(5) . . . yes
C38 O7 C34 87.6(4) . . . yes
C145 O101 C101 114.4(6) . . . yes
C117 O102 C148 111.9(6) . . . yes
C151 O103 C128 111.8(6) . . . yes
C138 O107 C134 87.0(4) . . . yes
C6 C1 C2 120.2(5) . . . yes
O1 C1 C2 122.5(5) . . . yes
O1 C1 C6 117.1(6) . . . yes
C44 C2 C3 120.6(6) . . . yes
C1 C2 C3 120.0(6) . . . yes
C1 C2 C44 119.3(6) . . . yes
C4 C3 H2 119.5 . . . no
C2 C3 H2 119.5 . . . no
C2 C3 C4 121.0(7) . . . yes
C7 C4 C3 119.1(6) . . . yes
C5 C4 C3 119.4(6) . . . yes
C5 C4 C7 120.9(5) . . . yes
C6 C5 C4 119.9(6) . . . yes
H1 C5 C4 120.1 . . . no
H1 C5 C6 120.0 . . . no
C11 C6 C5 117.0(5) . . . yes
C1 C6 C5 119.3(6) . . . yes
C1 C6 C11 123.5(5) . . . yes
C8 C7 C9 111.9(7) . . . yes
C4 C7 C9 110.5(7) . . . yes
C4 C7 C8 108.1(6) . . . yes
C10 C7 C9 109.5(6) . . . yes
C10 C7 C8 106.8(8) . . . yes
C10 C7 C4 109.9(6) . . . yes
H3 C8 H5 109.4 . . . no
C7 C8 H5 109.3 . . . no
C7 C8 H3 109.7 . . . no
H4 C8 H5 109.8 . . . no
H4 C8 H3 109.4 . . . no
H4 C8 C7 109.2 . . . no
C7 C9 H7 109.1 . . . no
H8 C9 H7 109.8 . . . no
H8 C9 C7 109.3 . . . no
H6 C9 H7 109.4 . . . no
H6 C9 C7 109.9 . . . no
H6 C9 H8 109.4 . . . no
H10 C10 H9 109.4 . . . no
H11 C10 H9 109.4 . . . no
H11 C10 H10 109.8 . . . no
C7 C10 H9 109.4 . . . no
C7 C10 H10 109.4 . . . no
C7 C10 H11 109.5 . . . no
H13 C11 C12 109.0 . . . no
C6 C11 C12 111.0(5) . . . yes
C6 C11 H13 109.0 . . . no
H12 C11 C12 109.1 . . . no
H12 C11 H13 109.8 . . . no
H12 C11 C6 109.0 . . . no
C13 C12 C11 119.7(6) . . . yes
C17 C12 C11 121.0(5) . . . yes
C17 C12 C13 118.6(6) . . . yes
H14 C13 C14 119.6 . . . no
C12 C13 C14 120.7(7) . . . yes
C12 C13 H14 119.7 . . . no
C15 C14 C18 119.4(7) . . . yes
C13 C14 C18 121.1(7) . . . yes
C13 C14 C15 119.4(7) . . . yes
C14 C15 C16 120.2(7) . . . yes
H15 C15 C16 119.8 . . . no
H15 C15 C14 119.9 . . . no
C17 C16 C15 120.2(6) . . . yes
C22 C16 C15 120.8(6) . . . yes
C22 C16 C17 118.1(5) . . . yes
C16 C17 O2 121.2(5) . . . yes
C12 C17 O2 118.0(5) . . . yes
C12 C17 C16 120.8(5) . . . yes
C21 C18 C14 108.3(8) . . . yes
C19 C18 C14 109.6(8) . . . yes
C19 C18 C21 102.7(9) . . . yes
C20 C18 C14 114.3(9) . . . yes
C20 C18 C21 112(1) . . . yes
C20 C18 C19 108(1) . . . yes
H17 C19 H16 109.4 . . . no
C18 C19 H16 109.1 . . . no
C18 C19 H17 109.7 . . . no
H18 C19 H16 109.4 . . . no
H18 C19 H17 109.8 . . . no
H18 C19 C18 109.5 . . . no
H20 C20 H21 109.8 . . . no
C18 C20 H21 109.0 . . . no
C18 C20 H20 109.3 . . . no
H19 C20 H21 109.4 . . . no
H19 C20 H20 109.4 . . . no
H19 C20 C18 110.0 . . . no
H24 C21 C18 109.3 . . . no
H23 C21 C18 109.3 . . . no
H23 C21 H24 109.8 . . . no
H22 C21 C18 109.6 . . . no
H22 C21 H24 109.4 . . . no
H22 C21 H23 109.4 . . . no
C23 C22 C16 109.9(5) . . . yes
H26 C22 C16 109.3 . . . no
H26 C22 C23 109.4 . . . no
H25 C22 C16 109.3 . . . no
H25 C22 C23 109.2 . . . no
H25 C22 H26 109.8 . . . no
C24 C23 C22 118.8(5) . . . yes
C28 C23 C22 122.0(6) . . . yes
C28 C23 C24 118.9(6) . . . yes
H27 C24 C23 119.6 . . . no
C25 C24 C23 120.8(6) . . . yes
C25 C24 H27 119.6 . . . no
C29 C25 C26 122.3(6) . . . yes
C24 C25 C26 119.0(6) . . . yes
C24 C25 C29 118.7(6) . . . yes
H28 C26 C27 119.6 . . . no
C25 C26 C27 120.7(6) . . . yes
C25 C26 H28 119.7 . . . no
C33 C27 C28 120.2(6) . . . yes
C26 C27 C28 120.0(6) . . . yes
C26 C27 C33 119.8(6) . . . yes
O3 C28 C27 120.0(6) . . . yes
C23 C28 C27 120.6(6) . . . yes
C23 C28 O3 119.5(6) . . . yes
C32 C29 C25 111.7(7) . . . yes
C30 C29 C25 112.0(7) . . . yes
C30 C29 C32 105.2(8) . . . yes
C31 C29 C25 111.0(7) . . . yes
C31 C29 C32 107.1(8) . . . yes
C31 C29 C30 109.5(7) . . . yes
H29 C30 H30 109.4 . . . no
C29 C30 H30 109.4 . . . no
C29 C30 H29 109.4 . . . no
H31 C30 H30 109.8 . . . no
H31 C30 H29 109.4 . . . no
H31 C30 C29 109.4 . . . no
H33 C31 C29 109.4 . . . no
H32 C31 C29 109.4 . . . no
H32 C31 H33 109.4 . . . no
H34 C31 C29 109.4 . . . no
H34 C31 H33 109.8 . . . no
H34 C31 H32 109.4 . . . no
C29 C32 H37 109.3 . . . no
H36 C32 H37 109.8 . . . no
H36 C32 C29 109.4 . . . no
H35 C32 H37 109.4 . . . no
H35 C32 C29 109.5 . . . no
H35 C32 H36 109.4 . . . no
C34 C33 C27 117.8(5) . . . yes
H38 C33 C27 106.7 . . . no
H38 C33 C34 106.6 . . . no
H39 C33 C27 107.9 . . . no
H39 C33 C34 108.0 . . . no
H39 C33 H38 109.8 . . . no
C39 C34 O7 88.0(4) . . . yes
C35 C34 O7 106.3(5) . . . yes
C35 C34 C39 112.5(5) . . . yes
C33 C34 O7 114.7(5) . . . yes
C33 C34 C39 121.3(5) . . . yes
C33 C34 C35 111.2(5) . . . yes
H40 C35 C34 105.1 . . . no
O4 C35 C34 110.8(6) . . . yes
O4 C35 H40 110.9 . . . no
C36 C35 C34 113.9(5) . . . yes
C36 C35 H40 107.6 . . . no
C36 C35 O4 108.5(5) . . . yes
C35 C36 C40 113.1(6) . . . yes
O5 C36 C40 109.3(6) . . . yes
O5 C36 C35 105.9(5) . . . yes
C37 C36 C40 109.8(6) . . . yes
C37 C36 C35 110.2(5) . . . yes
C37 C36 O5 108.3(5) . . . yes
C38 C37 C36 111.8(5) . . . yes
H41 C37 C36 110.1 . . . no
H41 C37 C38 107.3 . . . no
O6 C37 C36 106.0(6) . . . yes
O6 C37 C38 108.7(5) . . . yes
O6 C37 H41 113.1 . . . no
C37 C38 C39 115.5(6) . . . yes
O7 C38 C39 89.4(5) . . . yes
O7 C38 C37 105.5(5) . . . yes
C44 C38 C39 124.5(5) . . . yes
C44 C38 C37 107.6(5) . . . yes
C44 C38 O7 111.3(5) . . . yes
C38 C39 C34 84.3(5) . . . yes
H43 C39 C34 115.2 . . . no
H43 C39 C38 115.2 . . . no
H42 C39 C34 115.3 . . . no
H42 C39 C38 115.3 . . . no
H42 C39 H43 109.8 . . . no
C41 C40 C36 111.0(6) . . . yes
C43 C40 C36 110.1(7) . . . yes
C43 C40 C41 109.2(7) . . . yes
C42 C40 C36 108.7(7) . . . yes
C42 C40 C41 110.4(7) . . . yes
C42 C40 C43 107.3(7) . . . yes
H46 C41 H45 109.8 . . . no
H44 C41 H45 109.4 . . . no
H44 C41 H46 109.4 . . . no
C40 C41 H45 109.4 . . . no
C40 C41 H46 109.4 . . . no
C40 C41 H44 109.5 . . . no
H48 C42 C40 109.1 . . . no
H47 C42 C40 109.7 . . . no
H47 C42 H48 109.4 . . . no
H49 C42 C40 109.5 . . . no
H49 C42 H48 109.8 . . . no
H49 C42 H47 109.4 . . . no
H52 C43 C40 109.6 . . . no
H50 C43 C40 109.4 . . . no
H50 C43 H52 109.4 . . . no
H51 C43 C40 109.3 . . . no
H51 C43 H52 109.8 . . . no
H51 C43 H50 109.4 . . . no
H53 C44 H54 109.8 . . . no
C38 C44 H54 106.8 . . . no
C38 C44 H53 105.4 . . . no
C2 C44 H54 106.8 . . . no
C2 C44 H53 105.3 . . . no
C2 C44 C38 122.3(5) . . . yes
O1 C45 H56 109.7 . . . no
C46 C45 H56 109.8 . . . no
C46 C45 O1 108.2(6) . . . yes
H55 C45 H56 109.8 . . . no
H55 C45 O1 109.7 . . . no
H55 C45 C46 109.6 . . . no
H57 C46 C47 108.5 . . . no
H58 C46 C47 108.5 . . . no
H58 C46 H57 109.8 . . . no
C45 C46 C47 112.7(7) . . . yes
C45 C46 H57 108.5 . . . no
C45 C46 H58 108.7 . . . no
C46 C47 H61 109.2 . . . no
H60 C47 H61 109.8 . . . no
H60 C47 C46 109.5 . . . no
H59 C47 H61 109.4 . . . no
H59 C47 C46 109.5 . . . no
H59 C47 H60 109.4 . . . no
O2 C48 C49 110.1(6) . . . yes
H63 C48 C49 109.2 . . . no
H63 C48 O2 109.2 . . . no
H62 C48 C49 109.3 . . . no
H62 C48 O2 109.2 . . . no
H62 C48 H63 109.8 . . . no
C48 C49 C50 111.4(6) . . . yes
H65 C49 C50 108.8 . . . no
H65 C49 C48 108.9 . . . no
H64 C49 C50 108.9 . . . no
H64 C49 C48 109.0 . . . no
H64 C49 H65 109.8 . . . no
H66 C50 H67 109.4 . . . no
C49 C50 H67 109.5 . . . no
C49 C50 H66 109.5 . . . no
H68 C50 H67 109.8 . . . no
H68 C50 H66 109.4 . . . no
H68 C50 C49 109.3 . . . no
H70 C51 C52 110.7 . . . no
H69 C51 C52 108.3 . . . no
H69 C51 H70 109.8 . . . no
O3 C51 C52 109.0(7) . . . yes
O3 C51 H70 110.6 . . . no
O3 C51 H69 108.3 . . . no
C51 C52 C53 110.7(9) . . . yes
H72 C52 C53 109.3 . . . no
H72 C52 C51 110.3 . . . no
H71 C52 C53 108.7 . . . no
H71 C52 C51 107.9 . . . no
H71 C52 H72 109.8 . . . no
H75 C53 H74 109.8 . . . no
H73 C53 H74 109.4 . . . no
H73 C53 H75 109.4 . . . no
C52 C53 H74 109.0 . . . no
C52 C53 H75 109.4 . . . no
C52 C53 H73 109.9 . . . no
C102 C101 O101 120.3(6) . . . yes
C106 C101 O101 120.0(6) . . . yes
C106 C101 C102 119.6(6) . . . yes
C101 C102 C103 120.4(7) . . . yes
C144 C102 C103 120.7(6) . . . yes
C144 C102 C101 118.9(7) . . . yes
C104 C103 C102 120.6(7) . . . yes
H76 C103 C102 119.7 . . . no
H76 C103 C104 119.7 . . . no
C103 C104 C107 119.1(7) . . . yes
C105 C104 C107 121.2(7) . . . yes
C105 C104 C103 119.1(7) . . . yes
H77 C105 C106 119.4 . . . no
C104 C105 C106 121.2(6) . . . yes
C104 C105 H77 119.4 . . . no
C111 C106 C101 121.4(6) . . . yes
C105 C106 C101 119.0(6) . . . yes
C105 C106 C111 119.3(6) . . . yes
C109 C107 C108 105.1(9) . . . yes
C110 C107 C108 108(1) . . . yes
C110 C107 C109 112(1) . . . yes
C104 C107 C108 107.9(8) . . . yes
C104 C107 C109 109.6(8) . . . yes
C104 C107 C110 113.3(9) . . . yes
H79 C108 H80 109.8 . . . no
C107 C108 H80 109.5 . . . no
C107 C108 H79 109.2 . . . no
H78 C108 H80 109.4 . . . no
H78 C108 H79 109.4 . . . no
H78 C108 C107 109.6 . . . no
C107 C109 H82 109.4 . . . no
H81 C109 H82 109.4 . . . no
H81 C109 C107 109.3 . . . no
H83 C109 H82 109.8 . . . no
H83 C109 C107 109.5 . . . no
H83 C109 H81 109.4 . . . no
C107 C110 H85 109.3 . . . no
H84 C110 H85 109.4 . . . no
H84 C110 C107 109.4 . . . no
H86 C110 H85 109.8 . . . no
H86 C110 C107 109.6 . . . no
H86 C110 H84 109.4 . . . no
C112 C111 H88 109.1 . . . no
C106 C111 H88 109.1 . . . no
C106 C111 C112 110.8(5) . . . yes
H87 C111 H88 109.8 . . . no
H87 C111 C112 109.0 . . . no
H87 C111 C106 109.0 . . . no
C113 C112 C117 118.8(6) . . . yes
C111 C112 C117 118.8(6) . . . yes
C111 C112 C113 121.7(6) . . . yes
H89 C113 C114 119.4 . . . no
C112 C113 C114 121.2(7) . . . yes
C112 C113 H89 119.5 . . . no
C115 C114 C118 122.7(6) . . . yes
C113 C114 C118 119.5(7) . . . yes
C113 C114 C115 117.8(6) . . . yes
C114 C115 H90 119.0 . . . no
C116 C115 H90 118.9 . . . no
C116 C115 C114 122.1(7) . . . yes
C117 C116 C115 118.0(6) . . . yes
C122 C116 C115 122.2(6) . . . yes
C122 C116 C117 119.3(6) . . . yes
C116 C117 C112 122.0(6) . . . yes
O102 C117 C112 119.6(5) . . . yes
O102 C117 C116 118.4(5) . . . yes
C119 C118 C114 110.4(8) . . . yes
C121 C118 C114 112.7(7) . . . yes
C121 C118 C119 106.8(8) . . . yes
C120 C118 C114 110.3(7) . . . yes
C120 C118 C119 106.1(8) . . . yes
C120 C118 C121 110.2(9) . . . yes
H93 C119 H92 109.8 . . . no
C118 C119 H92 109.6 . . . no
C118 C119 H93 109.0 . . . no
H91 C119 H92 109.4 . . . no
H91 C119 H93 109.4 . . . no
H91 C119 C118 109.7 . . . no
C118 C120 H95 109.5 . . . no
H96 C120 H95 109.8 . . . no
H96 C120 C118 109.5 . . . no
H94 C120 H95 109.4 . . . no
H94 C120 C118 109.3 . . . no
H94 C120 H96 109.4 . . . no
C118 C121 H99 109.3 . . . no
H97 C121 H99 109.4 . . . no
H97 C121 C118 109.6 . . . no
H98 C121 H99 109.8 . . . no
H98 C121 C118 109.4 . . . no
H98 C121 H97 109.4 . . . no
H101 C122 C116 109.1 . . . no
H100 C122 C116 109.0 . . . no
H100 C122 H101 109.8 . . . no
C123 C122 C116 110.8(6) . . . yes
C123 C122 H101 109.1 . . . no
C123 C122 H100 109.0 . . . no
C128 C123 C122 122.9(6) . . . yes
C124 C123 C122 118.3(5) . . . yes
C124 C123 C128 118.4(6) . . . yes
H103 C124 C123 119.4 . . . no
C125 C124 C123 121.2(6) . . . yes
C125 C124 H103 119.3 . . . no
C126 C125 C124 118.4(6) . . . yes
C129 C125 C124 121.1(6) . . . yes
C129 C125 C126 120.3(7) . . . yes
H102 C126 C125 119.4 . . . no
C127 C126 C125 121.2(7) . . . yes
C127 C126 H102 119.4 . . . no
C126 C127 C133 119.8(6) . . . yes
C128 C127 C133 120.3(6) . . . yes
C128 C127 C126 119.8(6) . . . yes
C127 C128 O103 120.4(6) . . . yes
C123 C128 O103 118.7(6) . . . yes
C123 C128 C127 120.9(6) . . . yes
C130 C129 C125 111.9(7) . . . yes
C132 C129 C125 111.5(8) . . . yes
C132 C129 C130 108.8(8) . . . yes
C131 C129 C125 112.5(9) . . . yes
C131 C129 C130 104.7(9) . . . yes
C131 C129 C132 107.2(8) . . . yes
C129 C130 H150 110.3 . . . no
H151 C130 H150 109.4 . . . no
H151 C130 C129 108.8 . . . no
H152 C130 H150 109.4 . . . no
H152 C130 C129 109.2 . . . no
H152 C130 H151 109.8 . . . no
H106 C131 H107 109.8 . . . no
C129 C131 H107 109.0 . . . no
C129 C131 H106 109.3 . . . no
H105 C131 H107 109.4 . . . no
H105 C131 H106 109.4 . . . no
H105 C131 C129 110.0 . . . no
H110 C132 H108 109.4 . . . no
C129 C132 H108 109.7 . . . no
C129 C132 H110 109.4 . . . no
H109 C132 H108 109.4 . . . no
H109 C132 H110 109.8 . . . no
H109 C132 C129 109.2 . . . no
C127 C133 H111 105.6 . . . no
C134 C133 H111 105.6 . . . no
C134 C133 C127 120.8(6) . . . yes
H112 C133 H111 109.8 . . . no
H112 C133 C127 107.3 . . . no
H112 C133 C134 107.4 . . . no
C139 C134 O107 88.1(4) . . . yes
C133 C134 O107 112.6(5) . . . yes
C133 C134 C139 122.5(5) . . . yes
C135 C134 O107 104.4(5) . . . yes
C135 C134 C139 114.1(5) . . . yes
C135 C134 C133 111.4(5) . . . yes
H116 C135 C134 104.9 . . . no
O104 C135 C134 110.7(5) . . . yes
O104 C135 H116 110.9 . . . no
C136 C135 C134 114.5(6) . . . yes
C136 C135 H116 106.9 . . . no
C136 C135 O104 108.8(5) . . . yes
C140 C136 O105 110.4(5) . . . yes
C137 C136 O105 106.1(6) . . . yes
C137 C136 C140 111.0(6) . . . yes
C135 C136 O105 106.5(5) . . . yes
C135 C136 C140 111.3(6) . . . yes
C135 C136 C137 111.3(5) . . . yes
C138 C137 H115 108.1 . . . no
O106 C137 H115 111.1 . . . no
O106 C137 C138 109.3(6) . . . yes
C136 C137 H115 109.2 . . . no
C136 C137 C138 111.1(6) . . . yes
C136 C137 O106 108.1(6) . . . yes
C137 C138 C139 116.9(6) . . . yes
C144 C138 C139 125.3(5) . . . yes
C144 C138 C137 106.9(5) . . . yes
O107 C138 C139 89.0(4) . . . yes
O107 C138 C137 104.6(5) . . . yes
O107 C138 C144 110.6(5) . . . yes
H113 C139 C134 115.2 . . . no
C138 C139 C134 84.5(5) . . . yes
C138 C139 H113 115.2 . . . no
H114 C139 C134 115.1 . . . no
H114 C139 H113 109.8 . . . no
H114 C139 C138 115.2 . . . no
C141 C140 C142 105.9(6) . . . yes
C136 C140 C142 110.9(6) . . . yes
C136 C140 C141 107.2(6) . . . yes
C143 C140 C142 110.0(7) . . . yes
C143 C140 C141 110.4(7) . . . yes
C143 C140 C136 112.1(6) . . . yes
H118 C141 H117 109.4 . . . no
C140 C141 H117 109.7 . . . no
C140 C141 H118 109.2 . . . no
H119 C141 H117 109.4 . . . no
H119 C141 H118 109.8 . . . no
H119 C141 C140 109.4 . . . no
H122 C142 C140 109.5 . . . no
H120 C142 C140 109.4 . . . no
H120 C142 H122 109.4 . . . no
H121 C142 C140 109.4 . . . no
H121 C142 H122 109.8 . . . no
H121 C142 H120 109.4 . . . no
H123 C143 H124 109.4 . . . no
C140 C143 H124 109.3 . . . no
C140 C143 H123 109.3 . . . no
H125 C143 H124 109.8 . . . no
H125 C143 H123 109.4 . . . no
H125 C143 C140 109.6 . . . no
C102 C144 C138 119.1(6) . . . yes
H126 C144 C138 106.2 . . . no
H126 C144 C102 106.2 . . . no
H127 C144 C138 107.6 . . . no
H127 C144 C102 107.7 . . . no
H127 C144 H126 109.8 . . . no
H128 C145 C146 110.1 . . . no
O101 C145 C146 107.4(8) . . . yes
O101 C145 H128 109.8 . . . no
H129 C145 C146 109.8 . . . no
H129 C145 H128 109.8 . . . no
H129 C145 O101 110.0 . . . no
C145 C146 H153 110.2 . . . no
C147 C146 H153 113.3 . . . no
C147 C146 C145 107(1) . . . yes
H154 C146 H153 109.8 . . . no
H154 C146 C145 109.9 . . . no
H154 C146 C147 106.1 . . . no
C146 C147 H156 105.3 . . . no
H158 C147 H156 109.4 . . . no
H158 C147 C146 110.8 . . . no
H157 C147 H156 109.4 . . . no
H157 C147 C146 112.0 . . . no
H157 C147 H158 109.8 . . . no
H130 C148 O102 109.5 . . . no
C149 C148 O102 105.8(8) . . . yes
C149 C148 H130 109.5 . . . no
H131 C148 O102 111.2 . . . no
H131 C148 H130 109.8 . . . no
H131 C148 C149 111.0 . . . no
C150 C149 H132 110.3 . . . no
C148 C149 H132 109.9 . . . no
C148 C149 C150 105(1) . . . yes
H133 C149 H132 109.8 . . . no
H133 C149 C150 109.8 . . . no
H133 C149 C148 111.3 . . . no
H135 C150 C149 110.0 . . . no
H134 C150 C149 109.2 . . . no
H134 C150 H135 109.4 . . . no
H136 C150 C149 109.0 . . . no
H136 C150 H135 109.8 . . . no
H136 C150 H134 109.4 . . . no
O103 C151 H137 109.0 . . . no
C152 C151 H137 108.9 . . . no
C152 C151 O103 111(1) . . . yes
H138 C151 H137 109.8 . . . no
H138 C151 O103 108.7 . . . no
H138 C151 C152 109.4 . . . no
C151 C152 C153 109(1) . . . yes
H139 C152 C153 108.5 . . . no
H139 C152 C151 108.6 . . . no
H140 C152 C153 110.4 . . . no
H140 C152 C151 109.9 . . . no
H140 C152 H139 109.8 . . . no
C152 C153 H141 110.6 . . . no
H142 C153 H141 109.4 . . . no
H142 C153 C152 108.7 . . . no
H143 C153 H141 109.4 . . . no
H143 C153 C152 109.0 . . . no
H143 C153 H142 109.8 . . . no
O202 C202 H144 109.7 . . . no
H145 C202 H144 109.4 . . . no
H145 C202 O202 109.6 . . . no
H146 C202 H144 109.4 . . . no
H146 C202 O202 109.0 . . . no
H146 C202 H145 109.8 . . . no
H148 C203 H147 109.4 . . . no
H149 C203 H147 109.4 . . . no
H149 C203 H148 109.8 . . . no
O203 C203 H147 109.8 . . . no
O203 C203 H148 109.2 . . . no
O203 C203 H149 109.3 . . . no

loop_
_geom_bond_atom_site_label_1
_geom_bond_atom_site_label_2
_geom_bond_distance
_geom_bond_site_symmetry_1
_geom_bond_site_symmetry_2
_geom_bond_publ_flag
O1 C1 1.401(7) . . yes
O1 C45 1.420(8) . . yes
O2 C17 1.374(7) . . yes
O2 C48 1.429(8) . . yes
O3 C28 1.359(8) . . yes
O3 C51 1.422(9) . . yes
O4 C35 1.416(9) . . yes
O5 C36 1.429(9) . . yes
O6 C37 1.460(8) . . yes
O7 C34 1.461(7) . . yes
O7 C38 1.478(8) . . yes
O101 C101 1.398(8) . . yes
O101 C145 1.43(1) . . yes
O102 C117 1.371(7) . . yes
O102 C148 1.46(1) . . yes
O103 C128 1.388(9) . . yes
O103 C151 1.44(1) . . yes
O104 C135 1.424(9) . . yes
O105 C136 1.437(9) . . yes
O106 C137 1.439(9) . . yes
O107 C134 1.474(8) . . yes
O107 C138 1.493(8) . . yes
O202 C202 1.30(2) . . yes
O203 C203 1.30(2) . . yes
C1 C2 1.378(9) . . yes
C1 C6 1.399(8) . . yes
C2 C3 1.37(1) . . yes
C2 C44 1.539(9) . . yes
C3 C4 1.380(9) . . yes
C3 H2 0.960 . . no
C4 C5 1.40(1) . . yes
C4 C7 1.566(9) . . yes
C5 C6 1.388(8) . . yes
C5 H1 0.960 . . no
C6 C11 1.536(9) . . yes
C7 C8 1.52(1) . . yes
C7 C9 1.49(1) . . yes
C7 C10 1.54(1) . . yes
C8 H3 0.960 . . no
C8 H4 0.960 . . no
C8 H5 0.960 . . no
C9 H6 0.960 . . no
C9 H7 0.960 . . no
C9 H8 0.960 . . no
C10 H9 0.960 . . no
C10 H10 0.960 . . no
C10 H11 0.960 . . no
C11 C12 1.501(8) . . yes
C11 H12 0.960 . . no
C11 H13 0.960 . . no
C12 C13 1.383(8) . . yes
C12 C17 1.397(8) . . yes
C13 C14 1.39(1) . . yes
C13 H14 0.960 . . no
C14 C15 1.38(1) . . yes
C14 C18 1.56(1) . . yes
C15 C16 1.38(1) . . yes
C15 H15 0.960 . . no
C16 C17 1.362(9) . . yes
C16 C22 1.549(9) . . yes
C18 C19 1.54(2) . . yes
C18 C20 1.46(2) . . yes
C18 C21 1.48(2) . . yes
C19 H16 0.960 . . no
C19 H17 0.960 . . no
C19 H18 0.960 . . no
C20 H19 0.960 . . no
C20 H20 0.960 . . no
C20 H21 0.960 . . no
C21 H22 0.960 . . no
C21 H23 0.960 . . no
C21 H24 0.960 . . no
C22 C23 1.520(9) . . yes
C22 H25 0.960 . . no
C22 H26 0.960 . . no
C23 C24 1.39(1) . . yes
C23 C28 1.386(9) . . yes
C24 C25 1.38(1) . . yes
C24 H27 0.960 . . no
C25 C26 1.386(9) . . yes
C25 C29 1.54(1) . . yes
C26 C27 1.38(1) . . yes
C26 H28 0.960 . . no
C27 C28 1.37(1) . . yes
C27 C33 1.500(9) . . yes
C29 C30 1.52(1) . . yes
C29 C31 1.52(1) . . yes
C29 C32 1.52(1) . . yes
C30 H29 0.960 . . no
C30 H30 0.960 . . no
C30 H31 0.960 . . no
C31 H32 0.960 . . no
C31 H33 0.960 . . no
C31 H34 0.960 . . no
C32 H35 0.960 . . no
C32 H36 0.960 . . no
C32 H37 0.960 . . no
C33 C34 1.522(8) . . yes
C33 H38 0.960 . . no
C33 H39 0.960 . . no
C34 C35 1.500(8) . . yes
C34 C39 1.543(8) . . yes
C35 C36 1.560(9) . . yes
C35 H40 0.960 . . no
C36 C37 1.61(1) . . yes
C36 C40 1.55(1) . . yes
C37 C38 1.489(9) . . yes
C37 H41 0.960 . . no
C38 C39 1.489(9) . . yes
C38 C44 1.55(1) . . yes
C39 H42 0.960 . . no
C39 H43 0.960 . . no
C40 C41 1.52(1) . . yes
C40 C42 1.54(1) . . yes
C40 C43 1.55(1) . . yes
C41 H44 0.960 . . no
C41 H45 0.960 . . no
C41 H46 0.960 . . no
C42 H47 0.960 . . no
C42 H48 0.960 . . no
C42 H49 0.960 . . no
C43 H50 0.960 . . no
C43 H51 0.960 . . no
C43 H52 0.960 . . no
C44 H53 0.960 . . no
C44 H54 0.960 . . no
C45 C46 1.49(1) . . yes
C45 H55 0.960 . . no
C45 H56 0.960 . . no
C46 C47 1.50(1) . . yes
C46 H57 0.960 . . no
C46 H58 0.960 . . no
C47 H59 0.960 . . no
C47 H60 0.960 . . no
C47 H61 0.960 . . no
C48 C49 1.486(9) . . yes
C48 H62 0.960 . . no
C48 H63 0.960 . . no
C49 C50 1.54(1) . . yes
C49 H64 0.960 . . no
C49 H65 0.960 . . no
C50 H66 0.960 . . no
C50 H67 0.960 . . no
C50 H68 0.960 . . no
C51 C52 1.45(1) . . yes
C51 H69 0.960 . . no
C51 H70 0.960 . . no
C52 C53 1.50(2) . . yes
C52 H71 0.960 . . no
C52 H72 0.960 . . no
C53 H73 0.960 . . no
C53 H74 0.960 . . no
C53 H75 0.960 . . no
C101 C102 1.40(1) . . yes
C101 C106 1.393(9) . . yes
C102 C103 1.36(1) . . yes
C102 C144 1.52(1) . . yes
C103 C104 1.40(1) . . yes
C103 H76 0.960 . . no
C104 C105 1.38(1) . . yes
C104 C107 1.56(1) . . yes
C105 C106 1.39(1) . . yes
C105 H77 0.960 . . no
C106 C111 1.485(9) . . yes
C107 C108 1.52(2) . . yes
C107 C109 1.50(2) . . yes
C107 C110 1.50(2) . . yes
C108 H78 0.960 . . no
C108 H79 0.960 . . no
C108 H80 0.960 . . no
C109 H81 0.960 . . no
C109 H82 0.960 . . no
C109 H83 0.960 . . no
C110 H84 0.960 . . no
C110 H85 0.960 . . no
C110 H86 0.960 . . no
C111 C112 1.545(9) . . yes
C111 H87 0.960 . . no
C111 H88 0.960 . . no
C112 C113 1.38(1) . . yes
C112 C117 1.376(9) . . yes
C113 C114 1.40(1) . . yes
C113 H89 0.960 . . no
C114 C115 1.39(1) . . yes
C114 C118 1.55(1) . . yes
C115 C116 1.375(9) . . yes
C115 H90 0.960 . . no
C116 C117 1.380(8) . . yes
C116 C122 1.53(1) . . yes
C118 C119 1.49(1) . . yes
C118 C120 1.49(2) . . yes
C118 C121 1.49(1) . . yes
C119 H91 0.960 . . no
C119 H92 0.960 . . no
C119 H93 0.960 . . no
C120 H94 0.960 . . no
C120 H95 0.960 . . no
C120 H96 0.960 . . no
C121 H97 0.960 . . no
C121 H98 0.960 . . no
C121 H99 0.960 . . no
C122 C123 1.503(9) . . yes
C122 H100 0.960 . . no
C122 H101 0.960 . . no
C123 C124 1.396(9) . . yes
C123 C128 1.395(9) . . yes
C124 C125 1.38(1) . . yes
C124 H103 0.960 . . no
C125 C126 1.40(1) . . yes
C125 C129 1.51(1) . . yes
C126 C127 1.37(1) . . yes
C126 H102 0.960 . . no
C127 C128 1.37(1) . . yes
C127 C133 1.521(9) . . yes
C129 C130 1.47(2) . . yes
C129 C131 1.51(2) . . yes
C129 C132 1.52(1) . . yes
C130 H150 0.960 . . no
C130 H151 0.960 . . no
C130 H152 0.960 . . no
C131 H105 0.960 . . no
C131 H106 0.960 . . no
C131 H107 0.960 . . no
C132 H108 0.960 . . no
C132 H109 0.960 . . no
C132 H110 0.960 . . no
C133 C134 1.515(9) . . yes
C133 H111 0.960 . . no
C133 H112 0.960 . . no
C134 C135 1.491(9) . . yes
C134 C139 1.541(9) . . yes
C135 C136 1.56(1) . . yes
C135 H116 0.960 . . no
C136 C137 1.57(1) . . yes
C136 C140 1.58(1) . . yes
C137 C138 1.522(9) . . yes
C137 H115 0.960 . . no
C138 C139 1.499(9) . . yes
C138 C144 1.57(1) . . yes
C139 H113 0.960 . . no
C139 H114 0.960 . . no
C140 C141 1.56(1) . . yes
C140 C142 1.52(1) . . yes
C140 C143 1.51(1) . . yes
C141 H117 0.960 . . no
C141 H118 0.960 . . no
C141 H119 0.960 . . no
C142 H120 0.960 . . no
C142 H121 0.960 . . no
C142 H122 0.960 . . no
C143 H123 0.960 . . no
C143 H124 0.960 . . no
C143 H125 0.960 . . no
C144 H126 0.960 . . no
C144 H127 0.960 . . no
C145 C146 1.50(2) . . yes
C145 H128 0.960 . . no
C145 H129 0.960 . . no
C146 C147 1.50(3) . . yes
C146 H153 0.960 . . no
C146 H154 0.960 . . no
C147 H156 0.960 . . no
C147 H157 0.960 . . no
C147 H158 0.960 . . no
C148 C149 1.50(1) . . yes
C148 H130 0.960 . . no
C148 H131 0.960 . . no
C149 C150 1.50(2) . . yes
C149 H132 0.960 . . no
C149 H133 0.960 . . no
C150 H134 0.960 . . no
C150 H135 0.960 . . no
C150 H136 0.960 . . no
C151 C152 1.51(2) . . yes
C151 H137 0.960 . . no
C151 H138 0.960 . . no
C152 C153 1.50(3) . . yes
C152 H139 0.960 . . no
C152 H140 0.960 . . no
C153 H141 0.960 . . no
C153 H142 0.960 . . no
C153 H143 0.960 . . no
C202 H144 0.960 . . no
C202 H145 0.960 . . no
C202 H146 0.960 . . no
C203 H147 0.960 . . no
C203 H148 0.960 . . no
C203 H149 0.960 . . no

loop_
_geom_contact_atom_site_label_1
_geom_contact_atom_site_label_2
_geom_contact_distance
_geom_contact_site_symmetry_1
_geom_contact_site_symmetry_2
_geom_contact_publ_flag
? ? ? . . ?

loop_
_geom_torsion_atom_site_label_1
_geom_torsion_atom_site_label_2
_geom_torsion_atom_site_label_3
_geom_torsion_atom_site_label_4
_geom_torsion
_geom_torsion_site_symmetry_1
_geom_torsion_site_symmetry_2
_geom_torsion_site_symmetry_3
_geom_torsion_site_symmetry_4
_geom_torsion_publ_flag
? ? ? ? ? . . . . ?
